data_8101275
loop_
_publ_author_name
'Hauss\"uhl, Eiken'

_publ_section_title
;
Crystal structure of rubidium guanidinium zirconium bis(nitrilotriacetate) 
dihydrate, Rb(C(NH~2~)~3~)Zr(N(CH~2~COO)~3~)~2~ &#x00B7; 2H~2~O
;
_journal_issue 3
_journal_name_full 'Zeitschrift f\"ur Kristallographie - New Crystal Structures'
_journal_page_first 373
_journal_page_last 374
_journal_volume 215
_journal_year 2000
_chemical_formula_sum 'C13 H22 N5 O14 Rb Zr'
_chemical_formula_weight 649.05
_space_group_IT_number 4
_symmetry_cell_setting monoclinic
_symmetry_space_group_name_Hall 'P 2yb'
_symmetry_space_group_name_H-M 'P 1 21 1'
_cell_angle_alpha 90.00
_cell_angle_beta 113.530(10)
_cell_angle_gamma 90.00
_cell_formula_units_Z 2
_cell_length_a 9.956(2)
_cell_length_b 11.208(2)
_cell_length_c 10.615(2)
_cell_measurement_temperature 298(2)
_cell_volume 1086.0(4)
_diffrn_ambient_temperature 293(2)
_exptl_crystal_density_diffrn 1.985
_exptl_crystal_density_meas 1.982(2)
_exptl_crystal_density_meas_temp 293
_cod_depositor_comments
;
The following automatic conversions were performed:

Tag '_exptl_crystal_density_meas' value '1.982(2) at 293 K' was
modified to '1.982(2)'. New tag '_exptl_crystal_density_meas_temp'
was created. The value of new tag set to - '293'.

Automatic conversion script
Id: cif_fix_values 3130 2015-03-20 13:55:49Z robertas 
;
_cod_original_sg_symbol_H-M 'P 21'
_cod_database_code 8101275

loop_
_symmetry_equiv_pos_as_xyz
'x, y, z'
'-x, y+1/2, -z'

loop_
_atom_site_label
_atom_site_type_symbol
_atom_site_fract_x
_atom_site_fract_y
_atom_site_fract_z
_atom_site_U_iso_or_equiv
_atom_site_adp_type
_atom_site_occupancy
_atom_site_calc_flag
_atom_site_refinement_flags
_atom_site_disorder_assembly
_atom_site_disorder_group
Zr Zr 0.91040(2) 0.164160(16) 0.722377(19) 0.02047(6) Uani 1 d . . .
Rb Rb 0.38100(3) 0.06902(2) 0.38450(3) 0.04725(9) Uani 1 d . . .
N1 N 1.0655(2) 0.27077(16) 0.93338(19) 0.0233(4) Uani 1 d . . .
N2 N 0.9592(2) 0.01011(17) 0.57988(19) 0.0259(4) Uani 1 d . . .
N31 N 0.4291(3) 0.8653(3) 0.8859(3) 0.0517(7) Uani 1 d D . .
N32 N 0.5490(4) 0.9860(5) 1.0680(4) 0.0864(13) Uani 1 d D . .
N33 N 0.5654(4) 1.0167(4) 0.8624(5) 0.0836(11) Uani 1 d D . .
C11 C 1.0857(3) 0.3940(2) 0.8950(3) 0.0308(5) Uani 1 d . . .
C12 C 1.2049(3) 0.2040(2) 0.9948(3) 0.0296(5) Uani 1 d . . .
C13 C 0.9913(3) 0.2695(2) 1.0306(2) 0.0275(5) Uani 1 d . . .
C14 C 0.9531(3) 0.4363(2) 0.7735(2) 0.0282(5) Uani 1 d . . .
C15 C 1.1693(2) 0.0720(2) 0.9816(2) 0.0261(5) Uani 1 d . . .
C16 C 0.8349(3) 0.2269(2) 0.9687(3) 0.0298(5) Uani 1 d . . .
C21 C 0.9166(3) -0.1066(2) 0.6163(3) 0.0318(5) Uani 1 d . . .
C22 C 1.1176(3) 0.0145(2) 0.6086(3) 0.0308(5) Uani 1 d . . .
C23 C 0.8696(3) 0.0392(2) 0.4332(3) 0.0338(5) Uani 1 d . . .
C24 C 0.7866(3) -0.0940(2) 0.6534(3) 0.0307(5) Uani 1 d . . .
C25 C 1.1718(3) 0.1421(2) 0.6360(2) 0.0295(5) Uani 1 d . . .
C26 C 0.7454(3) 0.1247(2) 0.4120(2) 0.0320(5) Uani 1 d . . .
C30 C 0.5134(3) 0.9573(3) 0.9381(3) 0.0369(6) Uani 1 d . . .
O14A O 0.9323(2) 0.54378(16) 0.7492(2) 0.0393(4) Uani 1 d . . .
O14B O 0.87107(19) 0.35425(15) 0.69673(17) 0.0327(4) Uani 1 d . . .
O15A O 1.2434(2) 0.00033(17) 1.0667(2) 0.0417(4) Uani 1 d . . .
O15B O 1.05415(18) 0.04468(14) 0.87143(17) 0.0297(4) Uani 1 d . . .
O16A O 0.7636(2) 0.22227(18) 1.0397(2) 0.0441(5) Uani 1 d . . .
O16B O 0.78476(19) 0.19112(16) 0.84306(18) 0.0359(4) Uani 1 d . . .
O24A O 0.7143(2) -0.18211(16) 0.6552(2) 0.0439(5) Uani 1 d . . .
O24B O 0.7612(2) 0.01119(16) 0.6849(2) 0.0382(4) Uani 1 d . . .
O25A O 1.28296(19) 0.1710(2) 0.6211(2) 0.0454(4) Uani 1 d . . .
O25B O 1.09570(19) 0.21260(15) 0.67856(17) 0.0298(4) Uani 1 d . . .
O26A O 0.6415(2) 0.1316(2) 0.3018(2) 0.0519(6) Uani 1 d . . .
O26B O 0.7615(2) 0.19300(15) 0.51473(17) 0.0389(5) Uani 1 d . . .
OW1 O 0.4288(3) -0.1110(2) 0.5946(2) 0.0502(5) Uani 1 d . . .
OW2 O 1.5066(3) 0.3455(3) 0.7119(4) 0.0797(8) Uani 1 d . . .
H11A H 1.107(3) 0.448(3) 0.966(3) 0.046(8) Uiso 1 d . . .
H11B H 1.166(3) 0.397(3) 0.864(3) 0.040(8) Uiso 1 d . . .
H12A H 1.259(3) 0.230(2) 1.084(3) 0.033(7) Uiso 1 d . . .
H12B H 1.260(4) 0.223(3) 0.939(3) 0.051(9) Uiso 1 d . . .
H13A H 1.041(3) 0.213(3) 1.106(3) 0.045(8) Uiso 1 d . . .
H13B H 0.998(3) 0.344(3) 1.065(3) 0.037(7) Uiso 1 d . . .
H21A H 1.000(3) -0.137(2) 0.692(3) 0.021(6) Uiso 1 d . . .
H21B H 0.901(3) -0.161(3) 0.555(3) 0.038(8) Uiso 1 d . . .
H22A H 1.140(3) -0.015(2) 0.539(3) 0.026(6) Uiso 1 d . . .
H22B H 1.171(3) -0.028(2) 0.694(3) 0.023(6) Uiso 1 d . . .
H23A H 0.835(4) -0.035(3) 0.380(3) 0.050(9) Uiso 1 d . . .
H23B H 0.937(3) 0.081(3) 0.394(3) 0.043(8) Uiso 1 d . . .
H31A H 0.427(4) 0.841(3) 0.810(3) 0.054(10) Uiso 1 d D . .
H31B H 0.390(4) 0.832(3) 0.926(3) 0.049(10) Uiso 1 d D . .
H32A H 0.606(6) 1.055(5) 1.087(6) 0.127(19) Uiso 1 d D . .
H32B H 0.498(6) 0.984(6) 1.108(6) 0.13(2) Uiso 1 d D . .
H33A H 0.541(6) 0.979(5) 0.780(5) 0.109(13) Uiso 1 d D . .
H33B H 0.615(5) 1.068(4) 0.887(5) 0.109(13) Uiso 1 d D . .
HW1A H 0.362(5) -0.173(4) 0.552(5) 0.096(15) Uiso 1 d . . .
HW1B H 0.512(6) -0.146(5) 0.601(5) 0.097(15) Uiso 1 d . . .
HW2A H 1.586(6) 0.302(5) 0.736(6) 0.126(14) Uiso 1 d D . .
HW2B H 1.427(6) 0.285(5) 0.673(6) 0.126(14) Uiso 1 d D . .

loop_
_atom_site_aniso_label
_atom_site_aniso_U_11
_atom_site_aniso_U_22
_atom_site_aniso_U_33
_atom_site_aniso_U_23
_atom_site_aniso_U_13
_atom_site_aniso_U_12
Zr 0.02234(9) 0.02009(9) 0.02008(9) -0.00372(9) 0.00961(7) -0.00128(9)
Rb 0.04536(16) 0.04164(16) 0.05933(18) 0.01166(13) 0.02573(14) 0.00965(12)
N1 0.0277(10) 0.0188(9) 0.0240(10) -0.0016(8) 0.0108(8) -0.0015(8)
N2 0.0282(10) 0.0257(9) 0.0264(10) -0.0032(8) 0.0138(8) -0.0007(8)
N31 0.0532(16) 0.0562(16) 0.0536(16) -0.0099(13) 0.0297(14) -0.0236(13)
N32 0.0540(19) 0.132(3) 0.069(2) -0.058(2) 0.0200(17) -0.001(2)
N33 0.0588(19) 0.086(2) 0.096(3) 0.030(2) 0.0205(19) -0.0284(19)
C11 0.0406(14) 0.0196(11) 0.0335(13) -0.0018(9) 0.0161(11) -0.0077(10)
C12 0.0249(12) 0.0284(12) 0.0306(12) -0.0020(9) 0.0061(10) -0.0003(9)
C13 0.0372(13) 0.0239(12) 0.0229(11) -0.0026(9) 0.0136(10) 0.0002(10)
C14 0.0356(13) 0.0262(12) 0.0311(12) 0.0013(10) 0.0221(11) 0.0009(10)
C15 0.0273(11) 0.0279(12) 0.0259(11) 0.0003(10) 0.0138(10) 0.0048(10)
C16 0.0397(14) 0.0216(11) 0.0369(13) -0.0014(10) 0.0246(12) 0.0007(10)
C21 0.0413(14) 0.0221(11) 0.0352(13) -0.0061(10) 0.0188(12) -0.0038(10)
C22 0.0295(13) 0.0315(12) 0.0356(13) -0.0028(10) 0.0174(11) 0.0031(10)
C23 0.0383(13) 0.0373(14) 0.0261(12) -0.0065(11) 0.0133(11) 0.0007(11)
C24 0.0337(13) 0.0303(13) 0.0267(12) -0.0044(10) 0.0105(11) -0.0055(11)
C25 0.0277(11) 0.0347(15) 0.0265(11) 0.0027(9) 0.0111(9) 0.0010(9)
C26 0.0332(13) 0.0375(13) 0.0240(12) -0.0046(9) 0.0101(11) -0.0037(10)
C30 0.0244(12) 0.0419(15) 0.0417(15) -0.0050(12) 0.0105(11) 0.0006(11)
O14A 0.0524(11) 0.0222(9) 0.0484(11) 0.0046(8) 0.0256(9) 0.0029(8)
O14B 0.0371(10) 0.0239(8) 0.0298(9) -0.0040(7) 0.0056(8) 0.0024(7)
O15A 0.0425(11) 0.0372(10) 0.0383(10) 0.0081(8) 0.0088(9) 0.0116(8)
O15B 0.0359(9) 0.0231(8) 0.0292(9) -0.0003(7) 0.0122(8) -0.0029(7)
O16A 0.0511(12) 0.0470(11) 0.0515(12) -0.0071(9) 0.0387(10) -0.0031(9)
O16B 0.0328(9) 0.0444(12) 0.0367(9) -0.0159(8) 0.0203(7) -0.0094(7)
O24A 0.0407(11) 0.0313(10) 0.0614(13) -0.0025(9) 0.0223(10) -0.0141(8)
O24B 0.0391(10) 0.0329(9) 0.0514(11) -0.0170(8) 0.0273(9) -0.0127(8)
O25A 0.0360(9) 0.0465(10) 0.0641(11) 0.0000(12) 0.0309(9) -0.0037(10)
O25B 0.0352(9) 0.0264(8) 0.0338(9) -0.0024(7) 0.0201(8) -0.0037(7)
O26A 0.0443(11) 0.0674(16) 0.0310(10) -0.0157(9) 0.0013(9) 0.0071(9)
O26B 0.0444(10) 0.0366(11) 0.0254(8) -0.0064(7) 0.0032(8) 0.0141(8)
OW1 0.0431(12) 0.0438(12) 0.0573(13) -0.0039(10) 0.0133(11) -0.0053(10)
OW2 0.0495(15) 0.0634(16) 0.106(2) 0.0017(16) 0.0095(15) -0.0122(12)

loop_
_geom_bond_atom_site_label_1
_geom_bond_atom_site_label_2
_geom_bond_distance
_geom_bond_site_symmetry_2
_geom_bond_publ_flag
Zr O15B 2.1300(17) . ?
Zr O26B 2.1333(17) . ?
Zr O16B 2.1393(16) . ?
Zr O25B 2.1446(16) . ?
Zr O14B 2.1636(18) . ?
Zr O24B 2.1983(17) . ?
Zr N1 2.4632(19) . ?
Zr N2 2.4682(19) . ?
Rb O14A 2.879(2) 2_646 ?
Rb OW1 2.903(2) . ?
Rb O24A 2.9222(18) 2_656 ?
Rb OW2 3.081(3) 2_746 ?
Rb O26A 3.131(2) . ?
Rb O15A 3.187(2) 1_454 ?
Rb O25A 3.2437(19) 1_455 ?
Rb O14B 3.3329(18) 2_646 ?
Rb C14 3.411(3) 2_646 ?
Rb C26 3.577(3) . ?
Rb HW1A 3.29(5) . ?
Rb HW1B 3.22(5) . ?
N1 C11 1.476(3) . ?
N1 C12 1.479(3) . ?
N1 C13 1.490(3) . ?
N2 C21 1.473(3) . ?
N2 C22 1.482(3) . ?
N2 C23 1.490(3) . ?
N31 C30 1.305(4) . ?
N31 H31A 0.84(3) . ?
N31 H31B 0.78(3) . ?
N32 C30 1.319(4) . ?
N32 H32A 0.93(5) . ?
N32 H32B 0.78(5) . ?
N33 C30 1.300(5) . ?
N33 H33A 0.91(4) . ?
N33 H33B 0.74(4) . ?
C11 C14 1.507(4) . ?
C11 H11A 0.93(3) . ?
C11 H11B 0.97(3) . ?
C12 C15 1.515(4) . ?
C12 H12A 0.93(3) . ?
C12 H12B 0.97(3) . ?
C13 C16 1.506(4) . ?
C13 H13A 0.98(3) . ?
C13 H13B 0.90(3) . ?
C14 O14A 1.232(3) . ?
C14 O14B 1.283(3) . ?
C14 Rb 3.411(3) 2_656 ?
C15 O15A 1.214(3) . ?
C15 O15B 1.306(3) . ?
C16 O16A 1.226(3) . ?
C16 O16B 1.287(3) . ?
C21 C24 1.502(4) . ?
C21 H21A 0.96(3) . ?
C21 H21B 0.86(3) . ?
C22 C25 1.516(3) . ?
C22 H22A 0.92(3) . ?
C22 H22B 0.98(3) . ?
C23 C26 1.508(4) . ?
C23 H23A 0.98(3) . ?
C23 H23B 1.04(3) . ?
C24 O24A 1.226(3) . ?
C24 O24B 1.278(3) . ?
C25 O25A 1.222(3) . ?
C25 O25B 1.295(3) . ?
C26 O26A 1.216(3) . ?
C26 O26B 1.289(3) . ?
O14A Rb 2.879(2) 2_656 ?
O14B Rb 3.3329(18) 2_656 ?
O15A Rb 3.187(2) 1_656 ?
O24A Rb 2.9222(18) 2_646 ?
O25A Rb 3.2437(19) 1_655 ?
OW1 HW1A 0.95(5) . ?
OW1 HW1B 0.89(5) . ?
OW2 Rb 3.081(3) 2_756 ?
OW2 HW2A 0.87(6) . ?
OW2 HW2B 1.00(6) . ?
